data_1554223
loop_
_publ_author_name
'Liu, Haichao'
'Gao, Yu'
'Cao, Jungang'
'Li, Tingxuan'
'Wen, Yating'
'Ge, Yunpeng'
'Zhang, Lili'
'Pan, Guocui'
'Zhou, Tong'
'Yang, Bing'

_publ_section_title
;
 Efficient room-temperature phosphorescence based on a pure organic
 sulfur-containing heterocycle: folding-induced spin--orbit coupling
 enhancement
;
_journal_issue 10
_journal_name_full 'Materials Chemistry Frontiers'
_journal_page_first 1853
_journal_paper_doi 10.1039/C8QM00320C
_journal_volume 2
_journal_year 2018
_chemical_formula_moiety 'C12 H8 S2'
_chemical_formula_sum 'C12 H8 S2'
_chemical_formula_weight 216.30
_chemical_melting_point 429
_chemical_name_systematic thianthrene
_space_group_IT_number 14
_space_group_name_Hall '-P 2ybc'
_space_group_name_H-M_alt 'P 1 21/c 1'
_symmetry_cell_setting monoclinic
_symmetry_space_group_name_Hall '-P 2ybc'
_symmetry_space_group_name_H-M 'P 1 21/c 1'
_atom_sites_solution_hydrogens geom
_atom_sites_solution_primary direct
_atom_sites_solution_secondary difmap
_audit_creation_method SHELXL-97
_audit_update_record
;
2018-04-13 deposited with the CCDC.
2018-08-08 downloaded from the CCDC.
;
_cell_angle_alpha 90.00
_cell_angle_beta 109.93(3)
_cell_angle_gamma 90.00
_cell_formula_units_Z 4
_cell_length_a 11.941(2)
_cell_length_b 6.1614(12)
_cell_length_c 14.500(3)
_cell_measurement_reflns_used 7834
_cell_measurement_temperature 293(2)
_cell_measurement_theta_max 27.55
_cell_measurement_theta_min 2.99
_cell_volume 1002.9(4)
_computing_cell_refinement RAPID-AUTO
_computing_data_collection 'RAPID-AUTO (Rigaku Corporation, 1998)'
_computing_data_reduction 'CrystalStructure (Rigaku/MSC and Rigaku Corporation, 2002)'
_computing_molecular_graphics 'SHELXTL (Sheldrick, 2008)'
_computing_publication_material SHELXL-97
_computing_structure_refinement 'SHELXL-97 (Sheldrick, 2008)'
_computing_structure_solution 'SHELXS-97 (Sheldrick, 2008)'
_diffrn_ambient_temperature 293(2)
_diffrn_measured_fraction_theta_full 0.997
_diffrn_measured_fraction_theta_max 0.997
_diffrn_measurement_device_type 'Rigaku RAXIS-RAPID'
_diffrn_measurement_method '\w scans'
_diffrn_radiation_monochromator graphite
_diffrn_radiation_source 'fine-focus sealed tube'
_diffrn_radiation_type MoK\a
_diffrn_radiation_wavelength 0.71073
_diffrn_reflns_av_R_equivalents 0.0210
_diffrn_reflns_av_sigmaI/netI 0.0175
_diffrn_reflns_limit_h_max 15
_diffrn_reflns_limit_h_min -15
_diffrn_reflns_limit_k_max 7
_diffrn_reflns_limit_k_min -7
_diffrn_reflns_limit_l_max 18
_diffrn_reflns_limit_l_min -18
_diffrn_reflns_number 8916
_diffrn_reflns_theta_full 27.48
_diffrn_reflns_theta_max 27.48
_diffrn_reflns_theta_min 2.99
_exptl_absorpt_coefficient_mu 0.481
_exptl_absorpt_correction_T_max 0.9534
_exptl_absorpt_correction_T_min 0.9401
_exptl_absorpt_correction_type multi-scan
_exptl_crystal_colour colorless
_exptl_crystal_density_diffrn 1.432
_exptl_crystal_density_method 'not measured'
_exptl_crystal_description block
_exptl_crystal_F_000 448
_exptl_crystal_preparation Luminescent
_exptl_crystal_recrystallization_method 'Re-crystallisation from solvent: dichloromethane and methanol'
_exptl_crystal_size_max 0.13
_exptl_crystal_size_mid 0.12
_exptl_crystal_size_min 0.10
_refine_diff_density_max 0.250
_refine_diff_density_min -0.244
_refine_diff_density_rms 0.053
_refine_ls_extinction_method none
_refine_ls_goodness_of_fit_ref 1.076
_refine_ls_hydrogen_treatment constr
_refine_ls_matrix_type full
_refine_ls_number_parameters 127
_refine_ls_number_reflns 2294
_refine_ls_number_restraints 0
_refine_ls_restrained_S_all 1.076
_refine_ls_R_factor_all 0.0391
_refine_ls_R_factor_gt 0.0343
_refine_ls_shift/su_max 0.004
_refine_ls_shift/su_mean 0.001
_refine_ls_structure_factor_coef Fsqd
_refine_ls_weighting_details 'calc w=1/[\s^2^(Fo^2^)+(0.0538P)^2^+0.2206P] where P=(Fo^2^+2Fc^2^)/3'
_refine_ls_weighting_scheme calc
_refine_ls_wR_factor_gt 0.0904
_refine_ls_wR_factor_ref 0.0931
_reflns_number_gt 1997
_reflns_number_total 2294
_reflns_threshold_expression >2sigma(I)
_cod_data_source_file c8qm00320c2.cif
_cod_data_source_block ta
_cod_original_cell_volume 1003.0(3)
_cod_original_sg_symbol_H-M 'P 21/c'
_cod_database_code 1554223

loop_
_symmetry_equiv_pos_as_xyz
'x, y, z'
'-x, y+1/2, -z+1/2'
'-x, -y, -z'
'x, -y-1/2, z-1/2'

loop_
_atom_site_label
_atom_site_type_symbol
_atom_site_fract_x
_atom_site_fract_y
_atom_site_fract_z
_atom_site_U_iso_or_equiv
_atom_site_adp_type
_atom_site_occupancy
_atom_site_symmetry_multiplicity
_atom_site_calc_flag
_atom_site_refinement_flags
C1 C 0.34915(13) 0.3157(3) 0.51194(11) 0.0360(3) Uani 1 1 d .
C2 C 0.46543(15) 0.2642(3) 0.57024(11) 0.0433(4) Uani 1 1 d .
H2 H 0.4995 0.1345 0.5603 0.052 Uiso 1 1 calc R
C3 C 0.53025(15) 0.4057(3) 0.64277(12) 0.0481(4) Uani 1 1 d .
H3 H 0.6075 0.3699 0.6819 0.058 Uiso 1 1 calc R
C4 C 0.48115(17) 0.5995(3) 0.65753(12) 0.0506(4) Uani 1 1 d .
H4 H 0.5255 0.6940 0.7063 0.061 Uiso 1 1 calc R
C5 C 0.36608(16) 0.6540(3) 0.59998(12) 0.0453(4) Uani 1 1 d .
H5 H 0.3335 0.7855 0.6097 0.054 Uiso 1 1 calc R
C6 C 0.29898(13) 0.5115(3) 0.52729(11) 0.0355(3) Uani 1 1 d .
C7 C 0.15200(12) 0.5106(2) 0.33756(11) 0.0340(3) Uani 1 1 d .
C8 C 0.10020(14) 0.6514(3) 0.25955(12) 0.0427(4) Uani 1 1 d .
H8 H 0.0703 0.7845 0.2706 0.051 Uiso 1 1 calc R
C9 C 0.09316(16) 0.5933(3) 0.16551(13) 0.0523(5) Uani 1 1 d .
H9 H 0.0560 0.6852 0.1131 0.063 Uiso 1 1 calc R
C10 C 0.14128(16) 0.3990(4) 0.14928(13) 0.0544(5) Uani 1 1 d .
H10 H 0.1364 0.3607 0.0860 0.065 Uiso 1 1 calc R
C11 C 0.19689(15) 0.2605(3) 0.22697(12) 0.0464(4) Uani 1 1 d .
H11 H 0.2312 0.1320 0.2159 0.056 Uiso 1 1 calc R
C12 C 0.20136(13) 0.3143(3) 0.32171(11) 0.0359(3) Uani 1 1 d .
S1 S 0.26655(4) 0.13239(6) 0.41971(3) 0.04538(14) Uani 1 1 d .
S2 S 0.15059(3) 0.57878(7) 0.45583(3) 0.04111(14) Uani 1 1 d .

loop_
_atom_site_aniso_label
_atom_site_aniso_U_11
_atom_site_aniso_U_22
_atom_site_aniso_U_33
_atom_site_aniso_U_23
_atom_site_aniso_U_13
_atom_site_aniso_U_12
C1 0.0417(8) 0.0350(7) 0.0332(7) 0.0018(6) 0.0151(6) -0.0013(6)
C2 0.0454(8) 0.0458(9) 0.0393(8) 0.0058(7) 0.0153(7) 0.0065(7)
C3 0.0425(8) 0.0679(12) 0.0334(8) 0.0064(7) 0.0124(7) -0.0017(8)
C4 0.0520(10) 0.0661(12) 0.0346(8) -0.0108(8) 0.0159(7) -0.0139(9)
C5 0.0547(9) 0.0464(9) 0.0407(8) -0.0101(7) 0.0241(7) -0.0040(8)
C6 0.0407(7) 0.0375(8) 0.0330(7) 0.0005(6) 0.0187(6) -0.0015(6)
C7 0.0285(6) 0.0364(8) 0.0377(7) -0.0022(6) 0.0120(5) -0.0033(6)
C8 0.0343(7) 0.0429(9) 0.0494(9) 0.0050(7) 0.0126(7) 0.0014(6)
C9 0.0427(9) 0.0678(12) 0.0427(9) 0.0132(8) 0.0099(7) -0.0006(8)
C10 0.0470(9) 0.0798(14) 0.0368(9) -0.0064(8) 0.0146(7) -0.0066(9)
C11 0.0406(8) 0.0534(10) 0.0463(9) -0.0148(8) 0.0161(7) -0.0025(7)
C12 0.0321(7) 0.0357(7) 0.0392(8) -0.0034(6) 0.0111(6) -0.0032(6)
S1 0.0532(3) 0.0278(2) 0.0492(3) -0.00196(15) 0.00985(19) 0.00028(17)
S2 0.0400(2) 0.0440(2) 0.0437(2) -0.00420(16) 0.01997(17) 0.00532(16)

loop_
_atom_type_symbol
_atom_type_description
_atom_type_scat_dispersion_real
_atom_type_scat_dispersion_imag
_atom_type_scat_source
C C 0.0033 0.0016 'International Tables Vol C Tables 4.2.6.8 and 6.1.1.4'
H H 0.0000 0.0000 'International Tables Vol C Tables 4.2.6.8 and 6.1.1.4'
S S 0.1246 0.1234 'International Tables Vol C Tables 4.2.6.8 and 6.1.1.4'

loop_
_geom_angle_atom_site_label_1
_geom_angle_atom_site_label_2
_geom_angle_atom_site_label_3
_geom_angle
C2 C1 C6 119.47(14)
C2 C1 S1 119.74(13)
C6 C1 S1 120.78(12)
C3 C2 C1 120.12(16)
C3 C2 H2 119.9
C1 C2 H2 119.9
C4 C3 C2 120.45(16)
C4 C3 H3 119.8
C2 C3 H3 119.8
C3 C4 C5 120.25(16)
C3 C4 H4 119.9
C5 C4 H4 119.9
C4 C5 C6 119.93(16)
C4 C5 H5 120.0
C6 C5 H5 120.0
C5 C6 C1 119.76(15)
C5 C6 S2 119.79(13)
C1 C6 S2 120.45(12)
C8 C7 C12 120.07(14)
C8 C7 S2 119.37(12)
C12 C7 S2 120.53(12)
C9 C8 C7 120.00(16)
C9 C8 H8 120.0
C7 C8 H8 120.0
C10 C9 C8 120.16(17)
C10 C9 H9 119.9
C8 C9 H9 119.9
C9 C10 C11 120.36(16)
C9 C10 H10 119.8
C11 C10 H10 119.8
C10 C11 C12 120.00(16)
C10 C11 H11 120.0
C12 C11 H11 120.0
C11 C12 C7 119.33(15)
C11 C12 S1 119.95(13)
C7 C12 S1 120.72(12)
C12 S1 C1 100.49(8)
C6 S2 C7 99.97(7)

loop_
_geom_bond_atom_site_label_1
_geom_bond_atom_site_label_2
_geom_bond_distance
C1 C2 1.394(2)
C1 C6 1.398(2)
C1 S1 1.7713(16)
C2 C3 1.382(2)
C2 H2 0.9300
C3 C4 1.379(3)
C3 H3 0.9300
C4 C5 1.384(3)
C4 H4 0.9300
C5 C6 1.396(2)
C5 H5 0.9300
C6 S2 1.7703(17)
C7 C8 1.392(2)
C7 C12 1.398(2)
C7 S2 1.7714(16)
C8 C9 1.384(3)
C8 H8 0.9300
C9 C10 1.383(3)
C9 H9 0.9300
C10 C11 1.388(3)
C10 H10 0.9300
C11 C12 1.396(2)
C11 H11 0.9300
C12 S1 1.7683(16)

loop_
_geom_torsion_atom_site_label_1
_geom_torsion_atom_site_label_2
_geom_torsion_atom_site_label_3
_geom_torsion_atom_site_label_4
_geom_torsion
C6 C1 C2 C3 0.2(2)
S1 C1 C2 C3 -179.59(12)
C1 C2 C3 C4 -0.6(2)
C2 C3 C4 C5 0.2(3)
C3 C4 C5 C6 0.6(3)
C4 C5 C6 C1 -1.0(2)
C4 C5 C6 S2 178.47(13)
C2 C1 C6 C5 0.7(2)
S1 C1 C6 C5 -179.57(12)
C2 C1 C6 S2 -178.86(12)
S1 C1 C6 S2 0.92(18)
C12 C7 C8 C9 2.6(2)
S2 C7 C8 C9 -175.46(13)
C7 C8 C9 C10 -2.3(3)
C8 C9 C10 C11 0.0(3)
C9 C10 C11 C12 1.9(3)
C10 C11 C12 C7 -1.6(2)
C10 C11 C12 S1 177.28(13)
C8 C7 C12 C11 -0.7(2)
S2 C7 C12 C11 177.37(12)
C8 C7 C12 S1 -179.52(11)
S2 C7 C12 S1 -1.46(17)
C11 C12 S1 C1 137.46(13)
C7 C12 S1 C1 -43.71(13)
C2 C1 S1 C12 -136.16(13)
C6 C1 S1 C12 44.06(14)
C5 C6 S2 C7 134.76(13)
C1 C6 S2 C7 -45.73(13)
C8 C7 S2 C6 -135.83(12)
C12 C7 S2 C6 46.10(13)
